data_7720701
loop_
_publ_author_name
'Mehra, Rupansha'
'Vidyasagar, Kanamaluru'

_publ_section_title
;
 Syntheses and characterization of non-molecular phenyl- and
 methyl-phosphonates and ethylenediphosphonates of thorium and cerium.
;
_journal_issue 13
_journal_name_full 'Dalton transactions (Cambridge, England : 2003)'
_journal_page_first 5250
_journal_page_last 5265
_journal_paper_doi 10.1039/d6dt00270f
_journal_volume 55
_journal_year 2026
_chemical_formula_sum 'C2 H7 F O7 P2 Th'
_chemical_formula_weight 456.06
_space_group_crystal_system monoclinic
_space_group_IT_number 14
_space_group_name_Hall '-P 2yn'
_space_group_name_H-M_alt 'P 1 21/n 1'
_atom_sites_solution_hydrogens mixed
_audit_creation_method SHELXL-2018/3
_audit_update_record
;
2025-08-30 deposited with the CCDC.	2026-03-02 downloaded from the CCDC.
;
_cell_angle_alpha 90
_cell_angle_beta 115.4450(10)
_cell_angle_gamma 90
_cell_formula_units_Z 4
_cell_length_a 10.1566(2)
_cell_length_b 9.0019(2)
_cell_length_c 10.5609(3)
_cell_measurement_reflns_used 3702
_cell_measurement_temperature 296(2)
_cell_measurement_theta_max 27.11
_cell_measurement_theta_min 3.11
_cell_volume 871.91(4)
_computing_cell_refinement 'Bruker SAINT'
_computing_data_collection 'Bruker APEX2'
_computing_data_reduction 'Bruker SAINT'
_computing_molecular_graphics 'Bruker SHELXTL'
_computing_publication_material 'Bruker SHELXTL'
_computing_structure_refinement 'SHELXL-2018/3 (Sheldrick, 2018)'
_computing_structure_solution 'SHELXS-97 (Sheldrick 2008)'
_diffrn_ambient_temperature 296(2)
_diffrn_measured_fraction_theta_full 1.000
_diffrn_measured_fraction_theta_max 1.000
_diffrn_measurement_device_type 'Bruker APEX-II CCD'
_diffrn_measurement_method '\f and \w scans'
_diffrn_radiation_type MoK\a
_diffrn_radiation_wavelength 0.71073
_diffrn_reflns_av_R_equivalents 0.0339
_diffrn_reflns_av_unetI/netI 0.0291
_diffrn_reflns_Laue_measured_fraction_full 1.000
_diffrn_reflns_Laue_measured_fraction_max 1.000
_diffrn_reflns_limit_h_max 12
_diffrn_reflns_limit_h_min -10
_diffrn_reflns_limit_k_max 11
_diffrn_reflns_limit_k_min -10
_diffrn_reflns_limit_l_max 13
_diffrn_reflns_limit_l_min -13
_diffrn_reflns_number 7969
_diffrn_reflns_point_group_measured_fraction_full 1.000
_diffrn_reflns_point_group_measured_fraction_max 1.000
_diffrn_reflns_theta_full 25.242
_diffrn_reflns_theta_max 26.386
_diffrn_reflns_theta_min 2.327
_exptl_absorpt_coefficient_mu 17.491
_exptl_absorpt_correction_T_max 0.7455
_exptl_absorpt_correction_T_min 0.4846
_exptl_absorpt_correction_type multi-scan
_exptl_crystal_colour colourless
_exptl_crystal_density_diffrn 3.474
_exptl_crystal_description Block
_exptl_crystal_F_000 816
_exptl_crystal_size_max 0.12
_exptl_crystal_size_mid 0.10
_exptl_crystal_size_min 0.08
_refine_diff_density_max 0.645
_refine_diff_density_min -0.765
_refine_diff_density_rms 0.155
_refine_ls_extinction_coef 0.00608(13)
_refine_ls_extinction_expression Fc^*^=kFc[1+0.001xFc^2^\l^3^/sin(2\q)]^-1/4^
_refine_ls_extinction_method 'SHELXL-2018/3 (Sheldrick 2018)'
_refine_ls_goodness_of_fit_ref 1.049
_refine_ls_hydrogen_treatment mixed
_refine_ls_matrix_type full
_refine_ls_number_parameters 130
_refine_ls_number_reflns 1782
_refine_ls_number_restraints 9
_refine_ls_restrained_S_all 1.049
_refine_ls_R_factor_all 0.0209
_refine_ls_R_factor_gt 0.0172
_refine_ls_shift/su_max 0.002
_refine_ls_shift/su_mean 0.000
_refine_ls_structure_factor_coef Fsqd
_refine_ls_weighting_details 'w=1/[\s^2^(Fo^2^)+(0.0036P)^2^+1.5161P] where P=(Fo^2^+2Fc^2^)/3'
_refine_ls_weighting_scheme calc
_refine_ls_wR_factor_gt 0.0310
_refine_ls_wR_factor_ref 0.0321
_reflns_Friedel_coverage 0.000
_reflns_number_gt 1607
_reflns_number_total 1782
_reflns_threshold_expression 'I > 2\s(I)'
_cod_data_source_file d6dt00270f2.cif
_cod_data_source_block ThO7P2C2H7F
_cod_depositor_comments
;
The following automatic conversions were performed:

data item '_exptl_absorpt_correction_type' value 'Multi-Scan' was
changed to 'multi-scan' in accordance with the
/home/data/users/saulius/crontab/automatic-downloads/rss-feeds/RSC/lib/dictionaries/cif_core.dic
dictionary named 'cif_core.dic' version 2.4.2 last updated on
2011-04-26.

Automatic conversion script
Id: cif_fix_values 8170 2020-07-09 18:12:32Z antanas 

 Adding full bibliography for 7720695--7720702.cif.
;
_cod_original_sg_symbol_H-M 'P 21/n'
_cod_database_code 7720701
_shelx_shelxl_version_number 2018/3
_shelx_space_group_comment
;
The symmetry employed for this shelxl refinement is uniquely defined
by the following loop, which should always be used as a source of
symmetry information in preference to the above space-group names.
They are only intended as comments.
;

loop_
_space_group_symop_operation_xyz
'x, y, z'
'-x+1/2, y+1/2, -z+1/2'
'-x, -y, -z'
'x-1/2, -y-1/2, z-1/2'

loop_
_atom_site_label
_atom_site_type_symbol
_atom_site_fract_x
_atom_site_fract_y
_atom_site_fract_z
_atom_site_U_iso_or_equiv
_atom_site_adp_type
_atom_site_occupancy
_atom_site_site_symmetry_order
_atom_site_calc_flag
_atom_site_refinement_flags_posn
_atom_site_refinement_flags_adp
_atom_site_refinement_flags_occupancy
_atom_site_disorder_assembly
_atom_site_disorder_group
Th1 Th 0.47001(2) 1.07763(2) 0.16515(2) 0.00743(7) Uani 1 1 d . . . . .
P1 P 0.81335(12) 0.92700(13) 0.19806(12) 0.0100(2) Uani 1 1 d . . . . .
P2 P 0.31707(13) 0.72228(13) 0.22523(13) 0.0111(2) Uani 1 1 d . . . . .
O1 O 0.6958(3) 0.9583(3) 0.2479(3) 0.0134(7) Uani 1 1 d . . . . .
O2 O 0.9173(3) 0.8047(3) 0.2851(3) 0.0151(7) Uani 1 1 d . . . . .
O3 O 0.7488(3) 0.8868(3) 0.0418(3) 0.0149(7) Uani 1 1 d . . . . .
O4 O 0.3816(3) 0.8761(3) 0.2466(3) 0.0157(7) Uani 1 1 d . . . . .
O5 O 0.1934(3) 0.7069(3) 0.2662(4) 0.0179(8) Uani 1 1 d . . . . .
O6 O 0.2555(4) 0.6809(4) 0.0640(4) 0.0227(8) Uani 1 1 d . . . . .
O1W O 0.5947(4) 1.0983(4) 0.4347(4) 0.0264(8) Uani 1 1 d D U . . .
F1 F 0.4425(3) 0.8712(3) 0.0085(3) 0.0145(6) Uani 1 1 d . . . . .
C1 C 0.9204(5) 1.0939(5) 0.2323(5) 0.0163(10) Uani 1 1 d . . . . .
H1A H 0.856461 1.175900 0.184401 0.020 Uiso 1 1 calc R U . . .
H1B H 0.961760 1.114362 0.332097 0.020 Uiso 1 1 calc R U . . .
C2 C 0.4549(5) 0.5878(5) 0.3138(5) 0.0166(10) Uani 1 1 d . . . . .
H2A H 0.494400 0.604936 0.414095 0.020 Uiso 1 1 calc R U . . .
H2B H 0.411680 0.489445 0.295042 0.020 Uiso 1 1 calc R U . . .
H6A H 0.305(8) 0.711(8) 0.036(8) 0.07(3) Uiso 1 1 d . . . . .
H1W H 0.659(6) 1.166(6) 0.469(8) 0.10(3) Uiso 1 1 d D . . . .
H2W H 0.634(8) 1.017(4) 0.472(9) 0.150 Uiso 1 1 d D U . . .

loop_
_atom_site_aniso_label
_atom_site_aniso_U_11
_atom_site_aniso_U_22
_atom_site_aniso_U_33
_atom_site_aniso_U_23
_atom_site_aniso_U_13
_atom_site_aniso_U_12
Th1 0.00694(10) 0.00712(10) 0.00888(10) -0.00055(7) 0.00403(7) -0.00035(7)
P1 0.0077(6) 0.0102(6) 0.0115(6) 0.0016(5) 0.0033(5) 0.0027(5)
P2 0.0108(6) 0.0103(6) 0.0136(6) 0.0011(5) 0.0067(5) -0.0006(5)
O1 0.0100(16) 0.0139(17) 0.0168(18) 0.0026(13) 0.0062(15) 0.0045(13)
O2 0.0137(17) 0.0126(17) 0.0185(19) 0.0036(13) 0.0065(15) 0.0048(13)
O3 0.0118(17) 0.0179(18) 0.0140(18) -0.0031(13) 0.0046(15) 0.0011(14)
O4 0.0209(18) 0.0106(16) 0.0217(19) 0.0014(13) 0.0150(16) -0.0023(14)
O5 0.0174(18) 0.0160(18) 0.025(2) 0.0078(14) 0.0142(16) 0.0023(14)
O6 0.022(2) 0.029(2) 0.018(2) -0.0002(16) 0.0089(18) -0.0055(17)
O1W 0.0274(19) 0.0319(19) 0.0185(18) -0.0026(16) 0.0086(15) -0.0013(17)
F1 0.0181(15) 0.0131(13) 0.0160(15) -0.0007(11) 0.0109(13) -0.0032(11)
C1 0.013(2) 0.015(2) 0.024(3) 0.002(2) 0.010(2) 0.001(2)
C2 0.018(3) 0.015(2) 0.020(3) 0.006(2) 0.011(2) 0.005(2)

loop_
_atom_type_symbol
_atom_type_description
_atom_type_scat_dispersion_real
_atom_type_scat_dispersion_imag
_atom_type_scat_source
C C 0.0033 0.0016 'International Tables Vol C Tables 4.2.6.8 and 6.1.1.4'
H H 0.0000 0.0000 'International Tables Vol C Tables 4.2.6.8 and 6.1.1.4'
O O 0.0106 0.0060 'International Tables Vol C Tables 4.2.6.8 and 6.1.1.4'
P P 0.1023 0.0942 'International Tables Vol C Tables 4.2.6.8 and 6.1.1.4'
Th Th -7.2400 8.8979 'International Tables Vol C Tables 4.2.6.8 and 6.1.1.4'
F F 0.0171 0.0103 'International Tables Vol C Tables 4.2.6.8 and 6.1.1.4'

loop_
_geom_angle_atom_site_label_1
_geom_angle_atom_site_label_2
_geom_angle_atom_site_label_3
_geom_angle
_geom_angle_site_symmetry_1
_geom_angle_site_symmetry_3
_geom_angle_publ_flag
O2 Th1 O1 90.64(11) 2_655 . ?
O2 Th1 O4 146.97(11) 2_655 . ?
O1 Th1 O4 88.63(10) . . ?
O2 Th1 O3 105.58(11) 2_655 3_675 ?
O1 Th1 O3 141.83(10) . 3_675 ?
O4 Th1 O3 95.00(11) . 3_675 ?
O2 Th1 O5 80.73(10) 2_655 2 ?
O1 Th1 O5 144.26(11) . 2 ?
O4 Th1 O5 80.77(10) . 2 ?
O3 Th1 O5 73.47(11) 3_675 2 ?
O2 Th1 F1 72.05(10) 2_655 3_675 ?
O1 Th1 F1 75.40(10) . 3_675 ?
O4 Th1 F1 138.94(9) . 3_675 ?
O3 Th1 F1 77.20(10) 3_675 3_675 ?
O5 Th1 F1 132.38(10) 2 3_675 ?
O2 Th1 F1 137.78(9) 2_655 . ?
O1 Th1 F1 73.10(10) . . ?
O4 Th1 F1 72.98(9) . . ?
O3 Th1 F1 71.77(9) 3_675 . ?
O5 Th1 F1 133.78(10) 2 . ?
F1 Th1 F1 66.26(9) 3_675 . ?
O2 Th1 O1W 73.88(12) 2_655 . ?
O1 Th1 O1W 71.48(11) . . ?
O4 Th1 O1W 74.62(12) . . ?
O3 Th1 O1W 145.87(11) 3_675 . ?
O5 Th1 O1W 72.80(11) 2 . ?
F1 Th1 O1W 131.47(11) 3_675 . ?
F1 Th1 O1W 131.85(11) . . ?
O2 Th1 Th1 105.13(8) 2_655 3_675 ?
O1 Th1 Th1 71.09(8) . 3_675 ?
O4 Th1 Th1 105.81(7) . 3_675 ?
O3 Th1 Th1 71.38(7) 3_675 3_675 ?
O5 Th1 Th1 144.65(8) 2 3_675 ?
F1 Th1 Th1 33.30(6) 3_675 3_675 ?
F1 Th1 Th1 32.96(5) . 3_675 ?
O1W Th1 Th1 142.54(8) . 3_675 ?
O1 P1 O2 111.51(17) . . ?
O1 P1 O3 112.27(18) . . ?
O2 P1 O3 110.02(18) . . ?
O1 P1 C1 105.80(19) . . ?
O2 P1 C1 106.2(2) . . ?
O3 P1 C1 110.8(2) . . ?
O5 P2 O4 113.93(18) . . ?
O5 P2 O6 107.2(2) . . ?
O4 P2 O6 108.80(19) . . ?
O5 P2 C2 110.61(19) . . ?
O4 P2 C2 110.7(2) . . ?
O6 P2 C2 105.2(2) . . ?
P1 O1 Th1 138.14(18) . . ?
P1 O2 Th1 158.2(2) . 2_645 ?
P1 O3 Th1 139.14(17) . 3_675 ?
P2 O4 Th1 150.04(19) . . ?
P2 O5 Th1 155.84(19) . 2_545 ?
P2 O6 H6A 109(6) . . ?
Th1 O1W H1W 117(5) . . ?
Th1 O1W H2W 111(7) . . ?
H1W O1W H2W 108(3) . . ?
Th1 F1 Th1 113.74(9) 3_675 . ?
C2 C1 P1 114.5(3) 2_655 . ?
C2 C1 H1A 108.6 2_655 . ?
P1 C1 H1A 108.6 . . ?
C2 C1 H1B 108.6 2_655 . ?
P1 C1 H1B 108.6 . . ?
H1A C1 H1B 107.6 . . ?
C1 C2 P2 112.1(3) 2_645 . ?
C1 C2 H2A 109.2 2_645 . ?
P2 C2 H2A 109.2 . . ?
C1 C2 H2B 109.2 2_645 . ?
P2 C2 H2B 109.2 . . ?
H2A C2 H2B 107.9 . . ?

loop_
_geom_bond_atom_site_label_1
_geom_bond_atom_site_label_2
_geom_bond_distance
_geom_bond_site_symmetry_2
_geom_bond_publ_flag
Th1 O2 2.290(3) 2_655 ?
Th1 O1 2.336(3) . ?
Th1 O4 2.346(3) . ?
Th1 O3 2.376(3) 3_675 ?
Th1 O5 2.381(3) 2 ?
Th1 F1 2.401(2) 3_675 ?
Th1 F1 2.423(2) . ?
Th1 O1W 2.577(4) . ?
Th1 Th1 4.0397(3) 3_675 ?
P1 O1 1.524(3) . ?
P1 O2 1.529(3) . ?
P1 O3 1.534(3) . ?
P1 C1 1.798(4) . ?
P2 O5 1.500(3) . ?
P2 O4 1.507(3) . ?
P2 O6 1.586(4) . ?
P2 C2 1.782(5) . ?
O6 H6A 0.74(7) . ?
O1W H1W 0.85(2) . ?
O1W H2W 0.85(2) . ?
C1 C2 1.541(6) 2_655 ?
C1 H1A 0.9700 . ?
C1 H1B 0.9700 . ?
C2 H2A 0.9700 . ?
C2 H2B 0.9700 . ?

loop_
_geom_torsion_atom_site_label_1
_geom_torsion_atom_site_label_2
_geom_torsion_atom_site_label_3
_geom_torsion_atom_site_label_4
_geom_torsion
_geom_torsion_site_symmetry_1
_geom_torsion_site_symmetry_2
_geom_torsion_site_symmetry_3
_geom_torsion_site_symmetry_4
_geom_torsion_publ_flag
O2 P1 O1 Th1 -163.9(2) . . . . ?
O3 P1 O1 Th1 -39.9(3) . . . . ?
C1 P1 O1 Th1 81.0(3) . . . . ?
O1 P1 O2 Th1 112.7(5) . . . 2_645 ?
O3 P1 O2 Th1 -12.5(5) . . . 2_645 ?
C1 P1 O2 Th1 -132.5(5) . . . 2_645 ?
O1 P1 O3 Th1 23.4(3) . . . 3_675 ?
O2 P1 O3 Th1 148.2(2) . . . 3_675 ?
C1 P1 O3 Th1 -94.7(3) . . . 3_675 ?
O5 P2 O4 Th1 -135.5(4) . . . . ?
O6 P2 O4 Th1 -16.0(4) . . . . ?
C2 P2 O4 Th1 99.1(4) . . . . ?
O4 P2 O5 Th1 -158.7(5) . . . 2_545 ?
O6 P2 O5 Th1 80.9(5) . . . 2_545 ?
C2 P2 O5 Th1 -33.3(6) . . . 2_545 ?
O1 P1 C1 C2 -178.7(3) . . . 2_655 ?
O2 P1 C1 C2 62.7(4) . . . 2_655 ?
O3 P1 C1 C2 -56.7(4) . . . 2_655 ?
O5 P2 C2 C1 176.5(3) . . . 2_645 ?
O4 P2 C2 C1 -56.2(4) . . . 2_645 ?
O6 P2 C2 C1 61.1(4) . . . 2_645 ?
